data_2229135
loop_
_publ_author_name
'Starosta, Wojciech'
'Leciejewicz, Janusz'

_publ_section_title
;
 <i>trans</i>-Diaqua(pyridazine-3-carboxylato-\k^2^<i>N</i>^2^,<i>O</i>)lithium
;
_journal_coeditor_code KP2302
_journal_issue 2
_journal_name_full 'Acta Crystallographica Section E'
_journal_page_first m202
_journal_paper_doi 10.1107/S1600536811000493
_journal_volume 67
_journal_year 2011
_chemical_formula_iupac '[Li (C5 H3 N2 O2) (H2 O)2]'
_chemical_formula_moiety 'C5 H7 Li N2 O4'
_chemical_formula_sum 'C5 H7 Li N2 O4'
_chemical_formula_weight 166.07
_chemical_name_systematic
;
<i>trans</i>-Diaqua(pyridazine-3-carboxylato-
\k^2^<i>N</i>^2^,<i>O</i>)lithium
;
_space_group_IT_number 14
_space_group_name_Hall '-P 2ybc'
_symmetry_cell_setting monoclinic
_symmetry_space_group_name_Hall '-P 2ybc'
_symmetry_space_group_name_H-M 'P 1 21/c 1'
_atom_sites_solution_hydrogens geom
_atom_sites_solution_primary direct
_atom_sites_solution_secondary difmap
_audit_creation_method SHELXL-97
_cell_angle_alpha 90.00
_cell_angle_beta 112.27(3)
_cell_angle_gamma 90.00
_cell_formula_units_Z 4
_cell_length_a 7.4620(15)
_cell_length_b 13.738(3)
_cell_length_c 8.0330(16)
_cell_measurement_reflns_used 3
_cell_measurement_temperature 293(2)
_cell_measurement_theta_max 15
_cell_measurement_theta_min 6
_cell_volume 762.1(3)
_computing_cell_refinement 'KM-4 Software (Kuma, 1996)'
_computing_data_collection 'KM-4 Software (Kuma, 1996)'
_computing_data_reduction 'DATAPROC (Kuma, 2001)'
_computing_molecular_graphics 'SHELXTL (Sheldrick, 2008)'
_computing_publication_material 'SHELXTL (Sheldrick, 2008)'
_computing_structure_refinement 'SHELXL97 (Sheldrick, 2008)'
_computing_structure_solution 'SHELXS97 (Sheldrick, 2008)'
_diffrn_ambient_temperature 293(2)
_diffrn_measured_fraction_theta_full 0.972
_diffrn_measured_fraction_theta_max 0.942
_diffrn_measurement_device_type 'Kuma KM-4 four-circle'
_diffrn_measurement_method 'profile data from \w/2\q'
_diffrn_radiation_monochromator graphite
_diffrn_radiation_source 'fine-focus sealed tube'
_diffrn_radiation_type MoK\a
_diffrn_radiation_wavelength 0.71073
_diffrn_reflns_av_R_equivalents 0.0444
_diffrn_reflns_av_sigmaI/netI 0.0537
_diffrn_reflns_limit_h_max 9
_diffrn_reflns_limit_h_min 0
_diffrn_reflns_limit_k_max 17
_diffrn_reflns_limit_k_min 0
_diffrn_reflns_limit_l_max 8
_diffrn_reflns_limit_l_min -10
_diffrn_reflns_number 1681
_diffrn_reflns_theta_full 25.00
_diffrn_reflns_theta_max 27.10
_diffrn_reflns_theta_min 2.95
_diffrn_standards_decay_% 0.13
_diffrn_standards_interval_count 200
_diffrn_standards_number 3
_exptl_absorpt_coefficient_mu 0.122
_exptl_absorpt_correction_T_max 0.98861
_exptl_absorpt_correction_T_min 0.97186
_exptl_absorpt_correction_type analytical
_exptl_absorpt_process_details '(CrysAlis RED; Oxford Diffraction, 2008)'
_exptl_crystal_colour colourless
_exptl_crystal_density_diffrn 1.447
_exptl_crystal_density_method 'not measured'
_exptl_crystal_description blocks
_exptl_crystal_F_000 344
_exptl_crystal_size_max 0.412
_exptl_crystal_size_mid 0.125
_exptl_crystal_size_min 0.106
_refine_diff_density_max 0.253
_refine_diff_density_min -0.298
_refine_ls_extinction_method none
_refine_ls_goodness_of_fit_ref 0.993
_refine_ls_hydrogen_treatment mixed
_refine_ls_matrix_type full
_refine_ls_number_parameters 137
_refine_ls_number_reflns 1579
_refine_ls_number_restraints 0
_refine_ls_restrained_S_all 0.993
_refine_ls_R_factor_all 0.1104
_refine_ls_R_factor_gt 0.0469
_refine_ls_shift/su_max 0.000
_refine_ls_shift/su_mean 0.000
_refine_ls_structure_factor_coef Fsqd
_refine_ls_weighting_details 'calc w=1/[\s^2^(Fo^2^)+(0.1002P)^2^+0.0000P] where P=(Fo^2^+2Fc^2^)/3'
_refine_ls_weighting_scheme calc
_refine_ls_wR_factor_gt 0.1245
_refine_ls_wR_factor_ref 0.1495
_reflns_number_gt 878
_reflns_number_total 1579
_reflns_threshold_expression I>2sigma(I)
_cod_data_source_file kp2302.cif
_cod_data_source_block I
_cod_original_sg_symbol_H-M 'P 21/c'
_cod_database_code 2229135
_cod_database_fobs_code 2229135

loop_
_symmetry_equiv_pos_as_xyz
'x, y, z'
'-x, y+1/2, -z+1/2'
'-x, -y, -z'
'x, -y-1/2, z-1/2'

loop_
_atom_site_type_symbol
_atom_site_label
_atom_site_fract_x
_atom_site_fract_y
_atom_site_fract_z
_atom_site_U_iso_or_equiv
_atom_site_adp_type
_atom_site_calc_flag
_atom_site_refinement_flags
_atom_site_occupancy
_atom_site_disorder_assembly
_atom_site_disorder_group
O O1 0.5660(2) 0.46534(12) 0.7782(2) 0.0433(5) Uani d . 1 . .
O O2 0.7322(3) 0.35353(12) 0.9796(2) 0.0453(5) Uani d . 1 . .
O O3 0.6476(3) 0.62905(16) 0.5350(3) 0.0504(5) Uani d . 1 . .
N N2 0.7489(3) 0.60891(13) 0.9918(2) 0.0341(5) Uani d . 1 . .
C C3 0.7981(3) 0.51905(15) 1.0537(3) 0.0297(5) Uani d . 1 . .
N N1 0.8297(3) 0.68561(14) 1.0952(3) 0.0436(5) Uani d . 1 . .
C C4 0.9386(3) 0.5005(2) 1.2220(3) 0.0380(6) Uani d . 1 . .
C C6 0.9614(4) 0.6700(2) 1.2587(3) 0.0447(6) Uani d . 1 . .
C C7 0.6887(3) 0.43841(16) 0.9250(3) 0.0331(5) Uani d . 1 . .
C C5 1.0237(4) 0.5780(2) 1.3266(3) 0.0430(6) Uani d . 1 . .
Li Li1 0.5577(6) 0.6038(3) 0.7221(5) 0.0411(9) Uani d . 1 . .
H H3 0.974(4) 0.440(2) 1.258(3) 0.043(7) Uiso d . 1 . .
H H6 1.006(4) 0.728(2) 1.330(3) 0.042(7) Uiso d . 1 . .
H H41 0.332(5) 0.741(3) 0.668(4) 0.063(9) Uiso d . 1 . .
O O4 0.3421(3) 0.68308(15) 0.7066(3) 0.0480(5) Uani d . 1 . .
H H42 0.344(6) 0.691(3) 0.811(6) 0.089(13) Uiso d . 1 . .
H H32 0.573(5) 0.604(2) 0.413(5) 0.086(11) Uiso d . 1 . .
H H31 0.678(6) 0.682(4) 0.527(6) 0.108(17) Uiso d . 1 . .
H H5 1.112(5) 0.571(2) 1.441(4) 0.064(9) Uiso d . 1 . .

loop_
_atom_site_aniso_label
_atom_site_aniso_U_11
_atom_site_aniso_U_22
_atom_site_aniso_U_33
_atom_site_aniso_U_12
_atom_site_aniso_U_13
_atom_site_aniso_U_23
O1 0.0484(10) 0.0356(9) 0.0360(9) -0.0082(8) 0.0048(8) -0.0012(7)
O2 0.0622(12) 0.0271(9) 0.0441(10) 0.0006(8) 0.0173(9) -0.0001(7)
O3 0.0643(13) 0.0424(11) 0.0410(10) -0.0133(10) 0.0161(10) -0.0018(8)
N2 0.0328(11) 0.0277(10) 0.0367(10) 0.0018(8) 0.0076(9) -0.0019(8)
C3 0.0279(10) 0.0301(11) 0.0335(10) 0.0011(9) 0.0143(9) -0.0013(9)
N1 0.0438(12) 0.0338(11) 0.0462(12) -0.0015(9) 0.0094(10) -0.0071(9)
C4 0.0373(12) 0.0388(13) 0.0369(12) 0.0033(11) 0.0129(10) 0.0047(11)
C6 0.0440(15) 0.0427(14) 0.0429(14) -0.0128(12) 0.0114(12) -0.0120(11)
C7 0.0372(12) 0.0318(12) 0.0347(12) -0.0018(10) 0.0184(11) -0.0014(9)
C5 0.0333(13) 0.0566(15) 0.0328(13) -0.0066(12) 0.0052(11) 0.0002(11)
Li1 0.035(2) 0.043(2) 0.038(2) -0.0004(18) 0.0061(18) 0.0022(17)
O4 0.0532(12) 0.0418(11) 0.0478(12) 0.0100(9) 0.0177(9) 0.0099(9)

loop_
_atom_type_symbol
_atom_type_description
_atom_type_scat_dispersion_real
_atom_type_scat_dispersion_imag
_atom_type_scat_source
C C 0.0033 0.0016 'International Tables Vol C Tables 4.2.6.8 and 6.1.1.4'
H H 0.0000 0.0000 'International Tables Vol C Tables 4.2.6.8 and 6.1.1.4'
Li Li -0.0003 0.0001 'International Tables Vol C Tables 4.2.6.8 and 6.1.1.4'
N N 0.0061 0.0033 'International Tables Vol C Tables 4.2.6.8 and 6.1.1.4'
O O 0.0106 0.0060 'International Tables Vol C Tables 4.2.6.8 and 6.1.1.4'

loop_
_geom_angle_atom_site_label_1
_geom_angle_atom_site_label_2
_geom_angle_atom_site_label_3
_geom_angle_site_symmetry_1
_geom_angle_site_symmetry_3
_geom_angle
_geom_angle_publ_flag
C7 O1 Li1 . . 117.15(19) ?
Li1 O3 H32 . . 119(2) ?
Li1 O3 H31 . . 117(3) ?
H32 O3 H31 . . 109(4) ?
C3 N2 N1 . . 120.27(18) ?
C3 N2 Li1 . . 109.80(18) ?
N1 N2 Li1 . . 129.77(18) ?
N2 C3 C4 . . 122.4(2) ?
N2 C3 C7 . . 114.86(19) ?
C4 C3 C7 . . 122.7(2) ?
C6 N1 N2 . . 118.6(2) ?
C5 C4 C3 . . 117.6(2) ?
C5 C4 H3 . . 121.3(17) ?
C3 C4 H3 . . 121.0(17) ?
N1 C6 C5 . . 123.3(2) ?
N1 C6 H6 . . 114.9(15) ?
C5 C6 H6 . . 121.7(15) ?
O1 C7 O2 . . 127.8(2) ?
O1 C7 C3 . . 116.06(19) ?
O2 C7 C3 . . 116.2(2) ?
O2 C7 Li1 . . 165.72(18) ?
C3 C7 Li1 . . 77.30(15) ?
C4 C5 C6 . . 117.7(2) ?
C4 C5 H5 . . 122(2) ?
C6 C5 H5 . . 120(2) ?
O3 Li1 O4 . . 112.8(2) ?
O3 Li1 O1 . . 111.8(2) ?
O4 Li1 O1 . . 121.6(2) ?
O3 Li1 N2 . . 120.4(2) ?
O4 Li1 N2 . . 106.0(2) ?
O1 Li1 N2 . . 81.06(16) ?
O3 Li1 C7 . . 117.9(2) ?
O4 Li1 C7 . . 127.7(2) ?
O1 Li1 C7 . . 23.74(9) ?
N2 Li1 C7 . . 57.68(11) ?
O3 Li1 H42 . . 129.8(11) ?
O4 Li1 H42 . . 20.1(10) ?
O1 Li1 H42 . . 113.7(10) ?
N2 Li1 H42 . . 86.7(10) ?
C7 Li1 H42 . . 112.3(11) ?
Li1 O4 H41 . . 121(2) ?
Li1 O4 H42 . . 108(3) ?
H41 O4 H42 . . 102(3) ?

loop_
_geom_bond_atom_site_label_1
_geom_bond_atom_site_label_2
_geom_bond_site_symmetry_2
_geom_bond_distance
_geom_bond_publ_flag
O1 C7 . 1.244(3) ?
O1 Li1 . 1.950(5) y
O2 C7 . 1.245(3) ?
O3 Li1 . 1.896(5) y
O3 H32 . 0.99(4) ?
O3 H31 . 0.77(5) ?
N2 C3 . 1.329(3) ?
N2 N1 . 1.336(3) ?
N2 Li1 . 2.095(4) y
C3 C4 . 1.385(3) ?
C3 C7 . 1.524(3) ?
N1 C6 . 1.326(3) ?
C4 C5 . 1.357(4) ?
C4 H3 . 0.89(3) ?
C6 C5 . 1.386(4) ?
C6 H6 . 0.96(3) ?
C5 H5 . 0.91(3) ?
Li1 O4 . 1.907(5) y
Li1 H42 . 2.31(4) ?
O4 H41 . 0.85(4) ?
O4 H42 . 0.84(4) ?

loop_
_geom_hbond_atom_site_label_D
_geom_hbond_atom_site_label_H
_geom_hbond_atom_site_label_A
_geom_hbond_site_symmetry_A
_geom_hbond_distance_DH
_geom_hbond_distance_HA
_geom_hbond_distance_DA
_geom_hbond_angle_DHA
O4 H41 O2 2_656 0.85(4) 1.90(4) 2.720(3) 164(3)
O4 H42 O2 3_667 0.84(4) 2.07(4) 2.823(3) 150(4)
O3 H32 O1 3_666 0.99(4) 1.77(4) 2.741(3) 167(3)
O3 H31 N1 4_575 0.77(5) 2.10(5) 2.840(3) 160(5)
